data_7007422
loop_
_publ_author_name
'Lysenko, Andrey B.'
'Govor, Evgen V.'
'Krautscheid, Harald'
'Domasevitch, Konstantin V.'

_publ_section_title
;
 Metal-organic frameworks incorporating Cu3(mu3-OH) clusters.
;
_journal_issue 31
_journal_name_full 'Dalton transactions (Cambridge, England : 2003)'
_journal_page_first 3772
_journal_page_last 3776
_journal_paper_doi 10.1039/b604804h
_journal_year 2006
_chemical_formula_sum 'C28 H46 Cl10 Cu6 N42 O10'
_chemical_formula_weight 1866.81
_chemical_name_common
;
Bis(mu-3-hydroxotricopper(ii)) heptakis(4,4'-bi(1,2,4-
triazole)) Decahloride Octahydrate
;
_chemical_name_systematic
;
Bis[mu-3-hydroxotricopper(II)] heptakis[4,4'-bi(1,2,4-triazole)]
Decahloride Octahydrate
;
_space_group_IT_number 9
_symmetry_cell_setting monoclinic
_symmetry_space_group_name_Hall 'C -2yc'
_symmetry_space_group_name_H-M 'C 1 c 1'
_atom_sites_solution_hydrogens geom
_atom_sites_solution_primary direct
_atom_sites_solution_secondary difmap
_audit_creation_method SHELXL-97
_cell_angle_alpha 90.00
_cell_angle_beta 97.896(10)
_cell_angle_gamma 90.00
_cell_formula_units_Z 4
_cell_length_a 21.3590(19)
_cell_length_b 12.0195(8)
_cell_length_c 28.954(2)
_cell_measurement_reflns_used 12531
_cell_measurement_temperature 213(2)
_cell_measurement_theta_max 26.73
_cell_measurement_theta_min 5.24
_cell_volume 7362.7(10)
_computing_cell_refinement 'IPDS Software (Stoe & Cie GmbH, 2000)'
_computing_data_collection 'IPDS Software (Stoe & Cie GmbH, 2000)'
_computing_data_reduction 'IPDS Software (Stoe & Cie GmbH, 2000)'
_computing_molecular_graphics 'Diamond 2.1e (Brandenburg, 1999)'
_computing_publication_material 'SHELXL-97 (Sheldrick, 1997)'
_computing_structure_refinement 'SHELXL-97 (Sheldrick, 1997)'
_computing_structure_solution 'SHELXS-86 (Sheldrick, 1986)'
_diffrn_ambient_temperature 213(2)
_diffrn_measured_fraction_theta_full 0.951
_diffrn_measured_fraction_theta_max 0.951
_diffrn_measurement_device_type 'Stoe IPDS'
_diffrn_measurement_method 'phi oscillation scans'
_diffrn_radiation_monochromator graphite
_diffrn_radiation_source 'fine-focus sealed tube'
_diffrn_radiation_type MoK\a
_diffrn_radiation_wavelength 0.71073
_diffrn_reflns_av_R_equivalents 0.0491
_diffrn_reflns_av_sigmaI/netI 0.0652
_diffrn_reflns_limit_h_max 26
_diffrn_reflns_limit_h_min -26
_diffrn_reflns_limit_k_max 15
_diffrn_reflns_limit_k_min -13
_diffrn_reflns_limit_l_max 36
_diffrn_reflns_limit_l_min -36
_diffrn_reflns_number 17532
_diffrn_reflns_theta_full 26.73
_diffrn_reflns_theta_max 26.73
_diffrn_reflns_theta_min 5.24
_exptl_absorpt_coefficient_mu 2.138
_exptl_absorpt_correction_T_max 0.8106
_exptl_absorpt_correction_T_min 0.6812
_exptl_absorpt_correction_type refdelf
_exptl_absorpt_process_details
;
(See: Walker, N. & Stuart, D. (1983) Acta Cryst. A39, 158-166)
;
_exptl_crystal_colour green
_exptl_crystal_density_diffrn 1.684
_exptl_crystal_density_method 'not measured'
_exptl_crystal_description plate
_exptl_crystal_F_000 3728
_exptl_crystal_size_max 0.18
_exptl_crystal_size_mid 0.12
_exptl_crystal_size_min 0.10
_refine_diff_density_max 1.417
_refine_diff_density_min -0.839
_refine_diff_density_rms 0.167
_refine_ls_abs_structure_details 'Flack H D (1983), Acta Cryst. A39, 876-881'
_refine_ls_abs_structure_Flack 0.04(2)
_refine_ls_extinction_coef 0.0043(3)
_refine_ls_extinction_expression Fc^*^=kFc[1+0.001xFc^2^\l^3^/sin(2\q)]^-1/4^
_refine_ls_extinction_method SHELXL
_refine_ls_goodness_of_fit_ref 1.098
_refine_ls_hydrogen_treatment constr
_refine_ls_matrix_type full
_refine_ls_number_parameters 846
_refine_ls_number_reflns 12531
_refine_ls_number_restraints 2
_refine_ls_restrained_S_all 1.098
_refine_ls_R_factor_all 0.0845
_refine_ls_R_factor_gt 0.0757
_refine_ls_shift/su_max 0.001
_refine_ls_shift/su_mean 0.000
_refine_ls_structure_factor_coef Fsqd
_refine_ls_weighting_details 'calc w=1/[\s^2^(Fo^2^)+(0.0870P)^2^+144.3722P] where P=(Fo^2^+2Fc^2^)/3'
_refine_ls_weighting_scheme calc
_refine_ls_wR_factor_gt 0.1985
_refine_ls_wR_factor_ref 0.2019
_reflns_number_gt 9855
_reflns_number_total 12531
_reflns_threshold_expression >2sigma(I)
_cod_data_source_file b604804h.txt
_cod_data_source_block xtal33d
_cod_depositor_comments
;
The following automatic conversions were performed:
'_symmetry_cell_setting' value 'Monoclinic' changed to 'monoclinic'
according to '/home/saulius/struct/CIF-dictionaries/cif_core.dic'
dictionary named 'cif_core.dic' version 2.4.1 from 2010-06-29.

Automatic conversion script
Id: cif_fix_enum 1527 2010-12-29 10:47:43Z saulius 
;
_cod_original_cell_volume 7362.8(10)
_cod_original_sg_symbol_H-M Cc
_cod_database_code 7007422

loop_
_symmetry_equiv_pos_as_xyz
'x, y, z'
'x, -y, z+1/2'
'x+1/2, y+1/2, z'
'x+1/2, -y+1/2, z+1/2'

loop_
_atom_site_label
_atom_site_type_symbol
_atom_site_fract_x
_atom_site_fract_y
_atom_site_fract_z
_atom_site_U_iso_or_equiv
_atom_site_adp_type
_atom_site_occupancy
_atom_site_symmetry_multiplicity
_atom_site_calc_flag
_atom_site_refinement_flags
_atom_site_disorder_assembly
_atom_site_disorder_group
Cu1 Cu -0.48910(7) -0.50958(9) -0.04398(5) 0.0163(3) Uani 1 1 d . . .
Cu2 Cu -0.40429(6) -0.26484(10) -0.03215(5) 0.0186(3) Uani 1 1 d . . .
Cu3 Cu -0.57379(6) -0.26591(10) -0.04738(5) 0.0153(3) Uani 1 1 d . . .
Cu4 Cu -0.63888(6) -0.43489(10) -0.36781(5) 0.0148(3) Uani 1 1 d . . .
Cu5 Cu -0.55772(7) -0.18877(10) -0.37636(5) 0.0174(3) Uani 1 1 d . . .
Cu6 Cu -0.47465(6) -0.43236(10) -0.37968(5) 0.0176(3) Uani 1 1 d . . .
Cl1 Cl -0.45263(18) -0.5794(3) 0.04044(10) 0.0334(7) Uani 1 1 d . . .
Cl2 Cl -0.3781(2) -0.2253(3) 0.04799(12) 0.0407(8) Uani 1 1 d . . .
Cl3 Cl -0.5851(2) -0.2218(3) 0.02790(12) 0.0416(9) Uani 1 1 d . . .
Cl4 Cl -0.68521(18) -0.4865(3) -0.44026(11) 0.0362(8) Uani 1 1 d . . .
Cl5 Cl -0.5693(3) -0.1301(3) -0.46135(12) 0.0515(11) Uani 1 1 d . . .
Cl6 Cl -0.3803(2) 0.1537(3) -0.31700(16) 0.0459(9) Uani 1 1 d . . .
Cl7A Cl -0.3252(2) -0.8482(4) -0.0644(3) 0.0408(15) Uani 0.65 1 d P . .
Cl7B Cl -0.3345(9) -0.8521(14) -0.0995(7) 0.033(3) Uiso 0.20 1 d P . .
Cl7C Cl -0.2758(12) -0.7650(18) -0.0335(8) 0.035(5) Uiso 0.15 1 d P . .
Cl8A Cl -0.7222(4) 0.1522(7) -0.3545(5) 0.0378(19) Uani 0.45 1 d P . .
Cl8B Cl -0.7164(8) 0.1466(12) -0.3324(9) 0.039(4) Uiso 0.30 1 d P . .
Cl8C Cl -0.7122(8) 0.1466(11) -0.3079(7) 0.036(3) Uiso 0.25 1 d P . .
Cl9A Cl -0.4917(7) -0.0385(8) -0.1796(3) 0.084(3) Uani 0.65 1 d P . .
Cl9B Cl -0.542(2) -0.022(3) -0.1863(12) 0.122(9) Uiso 0.35 1 d P . .
Cl10 Cl -0.6671(2) 0.1594(4) -0.1015(2) 0.0598(12) Uani 1 1 d . . .
O1 O -0.4794(5) -0.3528(6) -0.0225(3) 0.0235(19) Uani 1 1 d . . .
H1 H -0.4779 -0.3566 0.0069 0.035 Uiso 1 1 d R . .
O2 O -0.5535(4) -0.3457(6) -0.3944(3) 0.0189(16) Uani 1 1 d . . .
H2 H -0.5618 -0.3463 -0.4240 0.028 Uiso 1 1 d R . .
N1 N -0.5840(5) -0.5113(8) -0.0398(4) 0.021(2) Uani 1 1 d . . .
N2 N -0.6186(5) -0.4123(7) -0.0430(3) 0.0151(18) Uani 1 1 d . . .
N3 N -0.6847(5) -0.5432(8) -0.0496(4) 0.0242(18) Uani 1 1 d . . .
N4 N -0.8259(6) -0.6689(9) -0.0986(4) 0.029(2) Uani 1 1 d . . .
N5 N -0.8310(5) -0.6799(9) -0.0502(4) 0.025(2) Uani 1 1 d . . .
N6 N -0.7429(5) -0.6026(8) -0.0577(4) 0.025(2) Uani 1 1 d . . .
N7 N -0.3995(5) -0.5049(7) -0.0584(3) 0.0151(19) Uani 1 1 d . . .
N8 N -0.3679(5) -0.4031(8) -0.0598(4) 0.024(2) Uani 1 1 d . . .
N9 N -0.3078(5) -0.5379(8) -0.0759(4) 0.0258(19) Uani 1 1 d . . .
N10 N -0.1655(6) -0.6823(9) -0.0796(5) 0.034(3) Uani 1 1 d . . .
N11 N -0.1878(7) -0.6691(13) -0.1256(5) 0.047(3) Uani 1 1 d . . .
N12 N -0.2529(5) -0.5918(8) -0.0878(4) 0.029(2) Uani 1 1 d . . .
N13 N -0.4619(5) -0.1251(7) -0.0553(4) 0.0182(17) Uani 1 1 d . . .
N14 N -0.5268(5) -0.1243(8) -0.0538(3) 0.019(2) Uani 1 1 d . . .
N15 N -0.4957(5) 0.0430(8) -0.0676(3) 0.022(2) Uani 1 1 d . . .
N16 N -0.4959(5) 0.3341(7) -0.0667(4) 0.019(2) Uani 1 1 d . . .
N17 N -0.5042(6) 0.3103(8) -0.1150(4) 0.029(3) Uani 1 1 d . . .
N18 N -0.4967(5) 0.1547(7) -0.0764(3) 0.0165(19) Uani 1 1 d . . .
N19 N -0.6881(5) -0.2917(8) -0.3705(4) 0.022(2) Uani 1 1 d . . .
N20 N -0.6559(5) -0.1918(8) -0.3742(3) 0.0177(19) Uani 1 1 d . . .
N21 N -0.7515(6) -0.1552(8) -0.3624(4) 0.027(2) Uani 1 1 d . . .
N22 N -0.8737(6) -0.0304(10) -0.3131(4) 0.032(3) Uani 1 1 d . . .
N23 N -0.8935(5) -0.0173(7) -0.3601(4) 0.021(2) Uani 1 1 d . . .
N24 N -0.8042(5) -0.1009(8) -0.3535(4) 0.0225(18) Uani 1 1 d . . .
N25 N -0.5859(5) -0.5764(8) -0.3621(4) 0.022(2) Uani 1 1 d . . .
N26 N -0.5226(5) -0.5757(8) -0.3681(4) 0.024(2) Uani 1 1 d . . .
N27 N -0.5506(5) -0.7421(7) -0.3546(4) 0.021(2) Uani 1 1 d . . .
N28 N -0.5462(7) -1.0123(9) -0.3070(4) 0.035(3) Uani 1 1 d . . .
N29 N -0.5559(5) -1.0299(8) -0.3543(4) 0.020(2) Uani 1 1 d . . .
N30 N -0.5507(5) -0.8541(7) -0.3443(4) 0.021(2) Uani 1 1 d . . .
N31 N -0.4288(5) -0.2899(8) -0.3567(4) 0.021(2) Uani 1 1 d . . .
N32 N -0.4620(5) -0.1913(7) -0.3589(3) 0.0166(19) Uani 1 1 d . . .
N33 N -0.3618(5) -0.1611(8) -0.3383(4) 0.023(2) Uani 1 1 d . . .
N34 N -0.2207(7) -0.0379(14) -0.2855(5) 0.049(4) Uani 1 1 d . . .
N35 N -0.2174(6) -0.0249(8) -0.3332(4) 0.028(2) Uani 1 1 d . . .
N36 N -0.3063(6) -0.1064(8) -0.3250(4) 0.026(2) Uani 1 1 d . . .
N37 N -0.5199(6) -0.4180(9) -0.1147(4) 0.027(2) Uani 1 1 d . . .
N38 N -0.5538(5) -0.3211(7) -0.1129(3) 0.019(2) Uani 1 1 d . . .
N39 N -0.5508(6) -0.3558(8) -0.1844(3) 0.024(2) Uani 1 1 d . . .
N40 N -0.5930(5) -0.3783(7) -0.3052(3) 0.019(2) Uani 1 1 d . . .
N41 N -0.5580(6) -0.2808(9) -0.3022(4) 0.032(3) Uani 1 1 d . . .
N42 N -0.5599(6) -0.3458(9) -0.2327(3) 0.027(2) Uani 1 1 d . . .
C1 C -0.6266(7) -0.5930(11) -0.0443(5) 0.033(3) Uani 1 1 d . . .
H1A H -0.6183 -0.6698 -0.0439 0.039 Uiso 1 1 calc R . .
C2 C -0.6770(6) -0.4344(10) -0.0490(5) 0.025(3) Uani 1 1 d . . .
H2A H -0.7097 -0.3816 -0.0526 0.030 Uiso 1 1 calc R . .
C3 C -0.7732(7) -0.6208(11) -0.1010(5) 0.031(3) Uani 1 1 d . . .
H3A H -0.7578 -0.6010 -0.1287 0.037 Uiso 1 1 calc R . .
C4 C -0.7805(6) -0.6384(10) -0.0272(4) 0.022(3) Uani 1 1 d . . .
H4A H -0.7715 -0.6338 0.0054 0.027 Uiso 1 1 calc R . .
C5 C -0.3615(7) -0.5839(11) -0.0676(5) 0.031(3) Uani 1 1 d . . .
H5A H -0.3706 -0.6604 -0.0683 0.037 Uiso 1 1 calc R . .
C6 C -0.3116(7) -0.4236(10) -0.0707(5) 0.029(3) Uani 1 1 d . . .
H6A H -0.2800 -0.3712 -0.0743 0.035 Uiso 1 1 calc R . .
C7 C -0.2390(13) -0.614(3) -0.1295(9) 0.081(8) Uani 1 1 d . . .
H7A H -0.2632 -0.5932 -0.1577 0.097 Uiso 1 1 calc R . .
C8 C -0.2071(7) -0.6320(11) -0.0569(6) 0.033(3) Uani 1 1 d . . .
H8A H -0.2046 -0.6258 -0.0243 0.039 Uiso 1 1 calc R . .
C9 C -0.4444(7) -0.0240(10) -0.0634(5) 0.028(3) Uani 1 1 d . . .
H9A H -0.4029 -0.0014 -0.0659 0.034 Uiso 1 1 calc R . .
C10 C -0.5453(6) -0.0231(8) -0.0626(4) 0.019(2) Uani 1 1 d . . .
H10A H -0.5875 0.0010 -0.0652 0.023 Uiso 1 1 calc R . .
C11 C -0.5056(8) 0.2040(11) -0.1200(5) 0.034(3) Uani 1 1 d . . .
H11A H -0.5117 0.1659 -0.1486 0.041 Uiso 1 1 calc R . .
C12 C -0.4897(6) 0.2406(8) -0.0444(5) 0.020(2) Uani 1 1 d . . .
H12A H -0.4817 0.2325 -0.0118 0.024 Uiso 1 1 calc R . .
C13 C -0.7450(6) -0.2701(9) -0.3657(4) 0.022(3) Uani 1 1 d . . .
H13A H -0.7773 -0.3227 -0.3645 0.026 Uiso 1 1 calc R . .
C14 C -0.6945(6) -0.1098(10) -0.3677(5) 0.023(3) Uani 1 1 d . . .
H14A H -0.6845 -0.0336 -0.3668 0.028 Uiso 1 1 calc R . .
C15 C -0.8193(8) -0.0828(11) -0.3087(5) 0.036(3) Uani 1 1 d . . .
H15A H -0.7950 -0.1042 -0.2805 0.043 Uiso 1 1 calc R . .
C16 C -0.8515(6) -0.0562(9) -0.3834(5) 0.026(3) Uani 1 1 d . . .
H16A H -0.8534 -0.0539 -0.4160 0.032 Uiso 1 1 calc R . .
C17 C -0.6012(7) -0.6745(10) -0.3541(6) 0.030(3) Uani 1 1 d . . .
H17A H -0.6416 -0.6976 -0.3485 0.036 Uiso 1 1 calc R . .
C18 C -0.5020(7) -0.6752(10) -0.3626(6) 0.032(3) Uani 1 1 d . . .
H18A H -0.4602 -0.6983 -0.3638 0.038 Uiso 1 1 calc R . .
C19 C -0.5417(9) -0.9012(11) -0.3025(5) 0.038(4) Uani 1 1 d . . .
H19A H -0.5333 -0.8628 -0.2740 0.045 Uiso 1 1 calc R . .
C20 C -0.5630(10) -0.9354(9) -0.3772(6) 0.040(4) Uani 1 1 d . . .
H20A H -0.5743 -0.9258 -0.4095 0.048 Uiso 1 1 calc R . .
C21 C -0.3699(8) -0.2699(11) -0.3427(5) 0.035(3) Uani 1 1 d . . .
H21A H -0.3379 -0.3238 -0.3367 0.042 Uiso 1 1 calc R . .
C22 C -0.4200(6) -0.1127(9) -0.3488(5) 0.023(3) Uani 1 1 d . . .
H22A H -0.4285 -0.0360 -0.3487 0.028 Uiso 1 1 calc R . .
C23 C -0.2760(9) -0.0856(16) -0.2819(7) 0.050(4) Uani 1 1 d . . .
H23A H -0.2914 -0.1022 -0.2538 0.060 Uiso 1 1 calc R . .
C24 C -0.2673(7) -0.0680(10) -0.3553(5) 0.030(3) Uani 1 1 d . . .
H24A H -0.2761 -0.0727 -0.3879 0.036 Uiso 1 1 calc R . .
C25 C -0.5185(7) -0.4362(11) -0.1599(4) 0.029(3) Uani 1 1 d . . .
H25A H -0.4981 -0.4960 -0.1725 0.034 Uiso 1 1 calc R . .
C26 C -0.5725(6) -0.2842(10) -0.1545(4) 0.025(3) Uani 1 1 d . . .
H26A H -0.5966 -0.2198 -0.1624 0.029 Uiso 1 1 calc R . .
C27 C -0.5948(7) -0.4121(10) -0.2620(4) 0.027(3) Uani 1 1 d . . .
H27A H -0.6175 -0.4740 -0.2534 0.033 Uiso 1 1 calc R . .
C28 C -0.5394(8) -0.2615(12) -0.2583(5) 0.038(3) Uani 1 1 d . . .
H28A H -0.5157 -0.1996 -0.2462 0.045 Uiso 1 1 calc R . .
O3 O -0.6783(10) -0.488(2) -0.1630(7) 0.104(7) Uani 1 1 d . . .
O4 O -0.4387(11) -0.0210(19) -0.4550(8) 0.103(6) Uiso 1 1 d . . .
O5 O -0.5365(11) 0.3333(17) -0.2444(8) 0.094(5) Uiso 1 1 d . . .
O6 O -0.1918(15) -0.681(2) -0.2529(11) 0.131(8) Uiso 1 1 d . . .
O7 O -0.4169(16) 0.287(3) -0.2286(12) 0.138(9) Uiso 1 1 d . . .
O8 O -0.3531(18) -0.183(3) -0.4458(13) 0.152(10) Uiso 1 1 d . . .
O9 O -0.7687(17) -0.342(3) -0.2163(12) 0.146(10) Uiso 1 1 d . . .
O10 O -0.6429(14) -0.699(2) -0.1943(10) 0.124(8) Uiso 1 1 d . . .

loop_
_atom_site_aniso_label
_atom_site_aniso_U_11
_atom_site_aniso_U_22
_atom_site_aniso_U_33
_atom_site_aniso_U_23
_atom_site_aniso_U_13
_atom_site_aniso_U_12
Cu1 0.0125(7) 0.0134(5) 0.0232(6) -0.0015(5) 0.0034(5) -0.0007(5)
Cu2 0.0122(7) 0.0155(6) 0.0283(7) -0.0023(5) 0.0031(6) -0.0031(5)
Cu3 0.0148(7) 0.0119(6) 0.0195(6) -0.0025(5) 0.0034(6) -0.0021(5)
Cu4 0.0113(7) 0.0139(6) 0.0180(6) -0.0018(5) -0.0021(5) 0.0031(5)
Cu5 0.0116(7) 0.0134(5) 0.0270(7) -0.0017(5) 0.0023(6) 0.0008(5)
Cu6 0.0095(7) 0.0148(6) 0.0280(7) 0.0002(5) 0.0001(6) 0.0033(5)
Cl1 0.036(2) 0.0433(17) 0.0196(13) 0.0033(11) 0.0007(14) -0.0081(14)
Cl2 0.051(2) 0.0394(17) 0.0286(16) 0.0003(13) -0.0057(16) -0.0079(16)
Cl3 0.058(3) 0.0366(17) 0.0336(16) -0.0133(13) 0.0170(17) -0.0106(16)
Cl4 0.035(2) 0.0476(18) 0.0229(14) -0.0107(13) -0.0078(14) 0.0052(15)
Cl5 0.089(4) 0.0401(19) 0.0284(16) 0.0076(14) 0.018(2) 0.015(2)
Cl6 0.040(2) 0.0324(17) 0.065(2) -0.0034(16) 0.009(2) 0.0011(15)
Cl7A 0.010(2) 0.0130(19) 0.097(5) 0.002(2) 0.000(3) -0.0008(16)
Cl8A 0.026(5) 0.037(4) 0.050(6) -0.009(4) 0.007(4) -0.005(3)
Cl9A 0.132(11) 0.066(5) 0.055(4) -0.029(4) 0.014(5) -0.010(5)
Cl10 0.034(2) 0.050(2) 0.094(4) 0.007(2) 0.005(2) 0.0024(18)
O1 0.046(6) 0.016(3) 0.012(3) -0.004(3) 0.014(4) -0.003(3)
O2 0.022(5) 0.022(4) 0.014(3) 0.006(3) 0.008(3) 0.003(3)
N1 0.015(5) 0.016(4) 0.034(5) -0.005(4) 0.011(5) -0.002(4)
N2 0.015(5) 0.007(4) 0.023(4) -0.008(3) 0.001(4) -0.002(3)
N3 0.023 0.024(4) 0.028(5) 0.004(4) 0.011(4) -0.007(4)
N4 0.026(6) 0.023(5) 0.038(6) -0.002(4) 0.005(5) -0.004(4)
N5 0.009(5) 0.027(5) 0.038(6) -0.006(4) -0.001(5) -0.003(4)
N6 0.011(5) 0.025(5) 0.040(6) -0.006(4) 0.010(5) -0.011(4)
N7 0.011(5) 0.015(4) 0.021(4) 0.002(3) 0.006(4) 0.004(3)
N8 0.016(5) 0.023(5) 0.036(6) 0.009(4) 0.015(5) 0.011(4)
N9 0.021 0.020(4) 0.036(5) 0.003(4) 0.006(5) 0.011(4)
N10 0.018(6) 0.025(5) 0.062(8) -0.020(5) 0.012(6) 0.009(4)
N11 0.034(8) 0.065(8) 0.043(7) 0.004(6) 0.009(6) 0.032(7)
N12 0.016(6) 0.022(5) 0.051(7) 0.007(4) 0.015(6) 0.007(4)
N13 0.014 0.012(4) 0.032(5) 0.000(4) 0.014(4) 0.009(3)
N14 0.010(5) 0.026(5) 0.022(5) -0.001(4) 0.005(4) -0.004(4)
N15 0.019(6) 0.026(5) 0.020(5) 0.002(4) -0.004(4) -0.001(4)
N16 0.014(5) 0.016(4) 0.027(5) 0.005(4) 0.002(4) -0.008(4)
N17 0.041(7) 0.016(4) 0.032(5) -0.008(4) 0.003(5) -0.006(4)
N18 0.012(5) 0.013(4) 0.026(5) 0.001(3) 0.010(4) -0.002(3)
N19 0.019(6) 0.020(5) 0.028(5) -0.002(4) 0.002(5) 0.001(4)
N20 0.002(4) 0.026(5) 0.025(5) 0.003(4) 0.000(4) 0.001(3)
N21 0.025(6) 0.015(4) 0.041(6) 0.000(4) 0.004(5) -0.010(4)
N22 0.017(6) 0.038(6) 0.041(6) 0.007(5) 0.001(5) 0.014(5)
N23 0.018(5) 0.011(4) 0.033(5) -0.004(4) 0.004(4) -0.007(4)
N24 0.019 0.018(4) 0.035(5) -0.004(4) 0.021(4) -0.004(4)
N25 0.017(5) 0.015(4) 0.032(5) -0.001(4) 0.003(5) -0.003(4)
N26 0.019(6) 0.015(4) 0.040(6) 0.006(4) 0.012(5) 0.000(4)
N27 0.023(6) 0.007(4) 0.033(5) 0.005(3) 0.002(5) 0.002(4)
N28 0.051(8) 0.019(5) 0.037(6) 0.004(4) 0.014(6) 0.006(5)
N29 0.013(5) 0.017(4) 0.031(5) 0.005(4) 0.007(4) 0.002(4)
N30 0.018(5) 0.013(4) 0.033(5) -0.002(4) 0.004(5) 0.003(4)
N31 0.008(5) 0.021(4) 0.036(5) -0.014(4) 0.008(5) 0.001(4)
N32 0.014(5) 0.012(4) 0.025(5) 0.002(3) 0.007(4) 0.002(3)
N33 0.010(5) 0.022(5) 0.039(6) -0.002(4) 0.011(5) -0.009(4)
N34 0.029(7) 0.082(10) 0.033(6) -0.003(6) -0.006(6) -0.025(7)
N35 0.021(6) 0.019(5) 0.046(6) -0.004(4) 0.010(5) -0.003(4)
N36 0.025(6) 0.019(4) 0.033(5) 0.001(4) 0.005(5) -0.002(4)
N37 0.025(6) 0.036(6) 0.017(4) -0.001(4) -0.002(5) 0.014(5)
N38 0.020(5) 0.015(4) 0.025(5) -0.010(3) 0.014(4) -0.004(4)
N39 0.031(6) 0.030(5) 0.009(4) 0.004(4) -0.002(4) 0.008(4)
N40 0.013(5) 0.020(4) 0.024(5) -0.002(4) -0.001(4) 0.003(4)
N41 0.042(8) 0.030(5) 0.021(5) 0.006(4) -0.005(5) -0.007(5)
N42 0.027(6) 0.040(6) 0.013(4) 0.009(4) -0.007(4) -0.016(5)
C1 0.031(8) 0.030(6) 0.041(7) -0.010(5) 0.019(7) 0.003(6)
C2 0.014(6) 0.027(6) 0.034(6) -0.010(5) 0.004(5) 0.005(5)
C3 0.029(8) 0.037(7) 0.025(6) 0.004(5) 0.001(6) -0.010(6)
C4 0.016(6) 0.030(6) 0.022(5) -0.015(5) 0.007(5) -0.015(5)
C5 0.035(8) 0.025(6) 0.033(7) -0.013(5) 0.008(6) -0.004(5)
C6 0.018(7) 0.025(6) 0.046(7) 0.000(5) 0.010(6) -0.001(5)
C7 0.060(14) 0.12(2) 0.063(13) 0.004(13) 0.019(12) 0.045(14)
C8 0.018(7) 0.031(7) 0.053(8) -0.005(6) 0.019(7) 0.002(5)
C9 0.019(7) 0.019(5) 0.049(8) 0.009(5) 0.013(6) 0.007(5)
C10 0.022(7) 0.013(5) 0.022(5) -0.003(4) -0.002(5) 0.001(4)
C11 0.045(9) 0.034(7) 0.020(6) -0.005(5) -0.009(6) 0.001(6)
C12 0.015(5) 0.017 0.028(5) 0.017(5) 0.003(5) 0.008(5)
C13 0.021(6) 0.013(5) 0.036(6) 0.009(4) 0.019(6) 0.004(4)
C14 0.012(6) 0.023(6) 0.035(6) 0.001(5) 0.001(6) 0.001(4)
C15 0.034(8) 0.032(7) 0.042(8) -0.003(5) 0.008(7) 0.006(6)
C16 0.007(6) 0.017(5) 0.058(8) 0.019(5) 0.013(6) 0.008(4)
C17 0.016(7) 0.016(5) 0.058(8) -0.010(5) 0.002(6) 0.005(5)
C18 0.019(7) 0.020(6) 0.059(9) 0.004(6) 0.015(7) 0.006(5)
C19 0.061(11) 0.023(6) 0.031(7) 0.004(5) 0.009(7) -0.006(6)
C20 0.081(12) 0.008(4) 0.035(6) -0.008(5) 0.022(7) 0.003(6)
C21 0.031(8) 0.023(6) 0.048(8) 0.005(5) -0.001(7) 0.005(5)
C22 0.017(6) 0.014(5) 0.038(6) -0.004(4) 0.000(6) -0.009(4)
C23 0.033(9) 0.063(10) 0.054(10) 0.005(8) 0.010(8) -0.008(8)
C24 0.027(8) 0.024(6) 0.042(7) -0.009(5) 0.015(7) -0.001(5)
C25 0.038(8) 0.037(6) 0.010(5) -0.010(4) 0.000(5) 0.014(6)
C26 0.025(7) 0.025(5) 0.022(5) 0.001(4) 0.001(5) 0.009(5)
C27 0.036(8) 0.027(6) 0.019(5) -0.003(4) 0.006(6) 0.004(5)
C28 0.042(9) 0.039(7) 0.028(7) -0.002(5) -0.008(7) -0.013(6)
O3 0.077(13) 0.149(18) 0.090(12) 0.023(12) 0.029(11) -0.042(12)

loop_
_atom_type_symbol
_atom_type_description
_atom_type_scat_dispersion_real
_atom_type_scat_dispersion_imag
_atom_type_scat_source
C C 0.0033 0.0016 'International Tables Vol C Tables 4.2.6.8 and 6.1.1.4'
H H 0.0000 0.0000 'International Tables Vol C Tables 4.2.6.8 and 6.1.1.4'
N N 0.0061 0.0033 'International Tables Vol C Tables 4.2.6.8 and 6.1.1.4'
O O 0.0106 0.0060 'International Tables Vol C Tables 4.2.6.8 and 6.1.1.4'
Cl Cl 0.1484 0.1585 'International Tables Vol C Tables 4.2.6.8 and 6.1.1.4'
Cu Cu 0.3201 1.2651 'International Tables Vol C Tables 4.2.6.8 and 6.1.1.4'

loop_
_geom_angle_atom_site_label_1
_geom_angle_atom_site_label_2
_geom_angle_atom_site_label_3
_geom_angle
_geom_angle_site_symmetry_1
_geom_angle_site_symmetry_3
_geom_angle_publ_flag
O1 Cu1 N16 177.8(4) . 1_545 ?
O1 Cu1 N7 88.7(4) . . ?
N16 Cu1 N7 89.2(4) 1_545 . ?
O1 Cu1 N1 93.0(4) . . ?
N16 Cu1 N1 88.9(4) 1_545 . ?
N7 Cu1 N1 171.4(4) . . ?
O1 Cu1 N37 80.3(4) . . ?
N16 Cu1 N37 99.0(4) 1_545 . ?
N7 Cu1 N37 88.1(4) . . ?
N1 Cu1 N37 83.9(4) . . ?
O1 Cu1 Cl1 90.4(2) . . ?
N16 Cu1 Cl1 90.3(3) 1_545 . ?
N7 Cu1 Cl1 91.9(3) . . ?
N1 Cu1 Cl1 96.5(3) . . ?
N37 Cu1 Cl1 170.7(3) . . ?
O1 Cu2 N5 172.9(4) . 3 ?
O1 Cu2 N8 88.8(4) . . ?
N5 Cu2 N8 87.7(4) 3 . ?
O1 Cu2 N13 91.2(4) . . ?
N5 Cu2 N13 87.4(4) 3 . ?
N8 Cu2 N13 138.7(4) . . ?
O1 Cu2 Cl2 93.2(2) . . ?
N5 Cu2 Cl2 93.8(3) 3 . ?
N8 Cu2 Cl2 119.8(3) . . ?
N13 Cu2 Cl2 101.5(3) . . ?
N14 Cu3 N2 177.2(4) . . ?
N14 Cu3 N38 91.0(4) . . ?
N2 Cu3 N38 86.5(3) . . ?
N14 Cu3 N10 90.0(4) . 3_455 ?
N2 Cu3 N10 91.3(4) . 3_455 ?
N38 Cu3 N10 92.2(4) . 3_455 ?
N14 Cu3 Cl3 90.7(3) . . ?
N2 Cu3 Cl3 91.6(3) . . ?
N38 Cu3 Cl3 172.4(3) . . ?
N10 Cu3 Cl3 95.2(3) 3_455 . ?
N14 Cu3 O1 89.2(4) . . ?
N2 Cu3 O1 89.3(3) . . ?
N38 Cu3 O1 82.0(3) . . ?
N10 Cu3 O1 174.2(4) 3_455 . ?
Cl3 Cu3 O1 90.6(2) . . ?
N19 Cu4 N25 176.9(4) . . ?
N19 Cu4 N40 86.2(4) . . ?
N25 Cu4 N40 90.7(4) . . ?
N19 Cu4 Cl4 92.2(3) . . ?
N25 Cu4 Cl4 90.8(3) . . ?
N40 Cu4 Cl4 175.2(3) . . ?
N19 Cu4 O2 91.3(4) . . ?
N25 Cu4 O2 87.7(3) . . ?
N40 Cu4 O2 80.8(3) . . ?
Cl4 Cu4 O2 94.7(2) . . ?
N19 Cu4 N35 90.6(4) . 3_445 ?
N25 Cu4 N35 90.1(4) . 3_445 ?
N40 Cu4 N35 93.3(4) . 3_445 ?
Cl4 Cu4 N35 91.3(3) . 3_445 ?
O2 Cu4 N35 173.7(4) . 3_445 ?
O2 Cu5 N29 175.6(4) . 1_565 ?
O2 Cu5 N32 88.4(4) . . ?
N29 Cu5 N32 87.7(4) 1_565 . ?
O2 Cu5 N20 94.2(4) . . ?
N29 Cu5 N20 89.0(4) 1_565 . ?
N32 Cu5 N20 164.0(4) . . ?
O2 Cu5 N41 78.6(3) . . ?
N29 Cu5 N41 98.9(4) 1_565 . ?
N32 Cu5 N41 84.1(4) . . ?
N20 Cu5 N41 80.9(4) . . ?
O2 Cu5 Cl5 90.6(2) . . ?
N29 Cu5 Cl5 92.2(3) 1_565 . ?
N32 Cu5 Cl5 101.9(3) . . ?
N20 Cu5 Cl5 93.9(3) . . ?
N41 Cu5 Cl5 167.6(3) . . ?
O2 Cu6 N23 176.2(4) . 3_545 ?
O2 Cu6 N31 89.1(4) . . ?
N23 Cu6 N31 88.7(4) 3_545 . ?
O2 Cu6 N26 92.7(4) . . ?
N23 Cu6 N26 87.6(4) 3_545 . ?
N31 Cu6 N26 151.5(4) . . ?
O2 Cu6 Cl1 92.0(2) . 2_544 ?
N23 Cu6 Cl1 91.4(3) 3_545 2_544 ?
N31 Cu6 Cl1 96.6(3) . 2_544 ?
N26 Cu6 Cl1 111.7(3) . 2_544 ?
Cu6 Cl1 Cu1 143.60(17) 2_545 . ?
Cu2 O1 Cu1 121.1(4) . . ?
Cu2 O1 Cu3 114.1(4) . . ?
Cu1 O1 Cu3 106.5(4) . . ?
Cu2 O1 H1 104.5 . . ?
Cu1 O1 H1 104.5 . . ?
Cu3 O1 H1 104.5 . . ?
Cu5 O2 Cu6 121.2(5) . . ?
Cu5 O2 Cu4 106.7(3) . . ?
Cu6 O2 Cu4 111.6(3) . . ?
Cu5 O2 H2 105.4 . . ?
Cu6 O2 H2 105.4 . . ?
Cu4 O2 H2 105.4 . . ?
C1 N1 N2 105.9(10) . . ?
C1 N1 Cu1 132.1(8) . . ?
N2 N1 Cu1 120.4(7) . . ?
C2 N2 N1 109.4(9) . . ?
C2 N2 Cu3 130.0(8) . . ?
N1 N2 Cu3 119.8(7) . . ?
C2 N3 C1 108.8(11) . . ?
C2 N3 N6 127.2(11) . . ?
C1 N3 N6 123.8(10) . . ?
C3 N4 N5 106.4(11) . . ?
C4 N5 N4 107.5(10) . . ?
C4 N5 Cu2 133.8(9) . 3_445 ?
N4 N5 Cu2 118.3(8) . 3_445 ?
C4 N6 C3 107.8(10) . . ?
C4 N6 N3 129.7(11) . . ?
C3 N6 N3 122.1(10) . . ?
C5 N7 N8 108.3(10) . . ?
C5 N7 Cu1 131.3(8) . . ?
N8 N7 Cu1 120.4(6) . . ?
C6 N8 N7 107.8(9) . . ?
C6 N8 Cu2 131.2(9) . . ?
N7 N8 Cu2 119.3(7) . . ?
C5 N9 C6 109.2(11) . . ?
C5 N9 N12 128.1(10) . . ?
C6 N9 N12 122.7(11) . . ?
C8 N10 N11 105.3(12) . . ?
C8 N10 Cu3 126.6(11) . 3_545 ?
N11 N10 Cu3 128.1(8) . 3_545 ?
C7 N11 N10 109.1(15) . . ?
C7 N12 C8 108.0(14) . . ?
C7 N12 N9 127.9(14) . . ?
C8 N12 N9 124.1(11) . . ?
C9 N13 N14 108.1(9) . . ?
C9 N13 Cu2 128.6(9) . . ?
N14 N13 Cu2 121.9(7) . . ?
C10 N14 N13 106.2(9) . . ?
C10 N14 Cu3 132.5(9) . . ?
N13 N14 Cu3 120.8(7) . . ?
C10 N15 C9 106.1(10) . . ?
C10 N15 N18 127.4(10) . . ?
C9 N15 N18 126.5(10) . . ?
C12 N16 N17 108.0(10) . . ?
C12 N16 Cu1 131.1(9) . 1_565 ?
N17 N16 Cu1 120.8(7) . 1_565 ?
C11 N17 N16 108.0(10) . . ?
N15 N18 C12 127.7(9) . . ?
N15 N18 C11 126.0(10) . . ?
C12 N18 C11 106.3(9) . . ?
C13 N19 N20 108.7(9) . . ?
C13 N19 Cu4 132.4(8) . . ?
N20 N19 Cu4 118.6(8) . . ?
C14 N20 N19 108.1(10) . . ?
C14 N20 Cu5 129.6(8) . . ?
N19 N20 Cu5 121.3(7) . . ?
N24 N21 C14 127.3(10) . . ?
N24 N21 C13 125.7(10) . . ?
C14 N21 C13 106.9(11) . . ?
C15 N22 N23 107.4(11) . . ?
C16 N23 N22 109.7(11) . . ?
C16 N23 Cu6 132.2(9) . 3_455 ?
N22 N23 Cu6 117.9(8) . 3_455 ?
C16 N24 N21 129.6(11) . . ?
C16 N24 C15 106.6(11) . . ?
N21 N24 C15 123.8(12) . . ?
C17 N25 N26 108.2(10) . . ?
C17 N25 Cu4 130.1(9) . . ?
N26 N25 Cu4 121.7(7) . . ?
C18 N26 N25 107.7(10) . . ?
C18 N26 Cu6 129.4(10) . . ?
N25 N26 Cu6 122.8(7) . . ?
C17 N27 C18 106.1(9) . . ?
C17 N27 N30 124.0(11) . . ?
C18 N27 N30 129.7(10) . . ?
C19 N28 N29 104.5(10) . . ?
C20 N29 N28 111.2(10) . . ?
C20 N29 Cu5 131.7(9) . 1_545 ?
N28 N29 Cu5 117.2(7) . 1_545 ?
C19 N30 C20 108.7(10) . . ?
C19 N30 N27 127.5(10) . . ?
C20 N30 N27 123.7(11) . . ?
C21 N31 N32 109.2(10) . . ?
C21 N31 Cu6 131.5(8) . . ?
N32 N31 Cu6 119.1(8) . . ?
C22 N32 N31 106.1(10) . . ?
C22 N32 Cu5 132.8(8) . . ?
N31 N32 Cu5 121.1(7) . . ?
C21 N33 N36 126.9(12) . . ?
C21 N33 C22 107.2(11) . . ?
N36 N33 C22 125.9(10) . . ?
C23 N34 N35 106.8(13) . . ?
C24 N35 N34 107.4(11) . . ?
C24 N35 Cu4 124.9(10) . 3 ?
N34 N35 Cu4 127.7(9) . 3 ?
C23 N36 N33 129.8(11) . . ?
C23 N36 C24 105.8(12) . . ?
N33 N36 C24 124.2(11) . . ?
C25 N37 N38 105.0(10) . . ?
C25 N37 Cu1 137.9(9) . . ?
N38 N37 Cu1 116.8(7) . . ?
C26 N38 N37 110.6(9) . . ?
C26 N38 Cu3 130.9(8) . . ?
N37 N38 Cu3 118.2(7) . . ?
C25 N39 C26 108.7(9) . . ?
C25 N39 N42 126.0(10) . . ?
C26 N39 N42 125.3(10) . . ?
C27 N40 N41 106.6(10) . . ?
C27 N40 Cu4 131.5(9) . . ?
N41 N40 Cu4 121.5(7) . . ?
C28 N41 N40 107.5(10) . . ?
C28 N41 Cu5 138.6(9) . . ?
N40 N41 Cu5 113.5(7) . . ?
C27 N42 C28 107.2(10) . . ?
C27 N42 N39 125.7(10) . . ?
C28 N42 N39 126.9(11) . . ?
N1 C1 N3 106.6(11) . . ?
N1 C1 H1A 126.7 . . ?
N3 C1 H1A 126.7 . . ?
N2 C2 N3 109.3(11) . . ?
N2 C2 H2A 125.4 . . ?
N3 C2 H2A 125.4 . . ?
N4 C3 N6 109.8(11) . . ?
N4 C3 H3A 125.1 . . ?
N6 C3 H3A 125.1 . . ?
N5 C4 N6 108.5(11) . . ?
N5 C4 H4A 125.7 . . ?
N6 C4 H4A 125.7 . . ?
N7 C5 N9 108.3(11) . . ?
N7 C5 H5A 125.9 . . ?
N9 C5 H5A 125.9 . . ?
N8 C6 N9 106.4(11) . . ?
N8 C6 H6A 126.8 . . ?
N9 C6 H6A 126.8 . . ?
N11 C7 N12 109(2) . . ?
N11 C7 H7A 125.4 . . ?
N12 C7 H7A 125.4 . . ?
N10 C8 N12 108.4(14) . . ?
N10 C8 H8A 125.8 . . ?
N12 C8 H8A 125.8 . . ?
N13 C9 N15 108.9(11) . . ?
N13 C9 H9A 125.5 . . ?
N15 C9 H9A 125.5 . . ?
N14 C10 N15 110.7(11) . . ?
N14 C10 H10A 124.7 . . ?
N15 C10 H10A 124.7 . . ?
N17 C11 N18 109.0(11) . . ?
N17 C11 H11A 125.5 . . ?
N18 C11 H11A 125.5 . . ?
N16 C12 N18 108.6(11) . . ?
N16 C12 H12A 125.7 . . ?
N18 C12 H12A 125.7 . . ?
N19 C13 N21 108.4(10) . . ?
N19 C13 H13A 125.8 . . ?
N21 C13 H13A 125.8 . . ?
N20 C14 N21 107.6(10) . . ?
N20 C14 H14A 126.2 . . ?
N21 C14 H14A 126.2 . . ?
N22 C15 N24 107.3(13) . . ?
N22 C15 H15A 126.3 . . ?
N24 C15 H15A 126.3 . . ?
N23 C16 N24 108.9(12) . . ?
N23 C16 H16A 125.5 . . ?
N24 C16 H16A 125.5 . . ?
N25 C17 N27 109.5(12) . . ?
N25 C17 H17A 125.3 . . ?
N27 C17 H17A 125.3 . . ?
N26 C18 N27 108.5(12) . . ?
N26 C18 H18A 125.8 . . ?
N27 C18 H18A 125.8 . . ?
N30 C19 N28 109.6(12) . . ?
N30 C19 H19A 125.2 . . ?
N28 C19 H19A 125.2 . . ?
N29 C20 N30 105.6(13) . . ?
N29 C20 H20A 127.2 . . ?
N30 C20 H20A 127.2 . . ?
N31 C21 N33 108.8(12) . . ?
N31 C21 H21A 125.6 . . ?
N33 C21 H21A 125.6 . . ?
N32 C22 N33 108.5(10) . . ?
N32 C22 H22A 125.7 . . ?
N33 C22 H22A 125.7 . . ?
N34 C23 N36 109.1(15) . . ?
N34 C23 H23A 125.4 . . ?
N36 C23 H23A 125.4 . . ?
N35 C24 N36 110.8(13) . . ?
N35 C24 H24A 124.6 . . ?
N36 C24 H24A 124.6 . . ?
N37 C25 N39 108.8(10) . . ?
N37 C25 H25A 125.6 . . ?
N39 C25 H25A 125.6 . . ?
N38 C26 N39 106.8(10) . . ?
N38 C26 H26A 126.6 . . ?
N39 C26 H26A 126.6 . . ?
N42 C27 N40 109.7(11) . . ?
N42 C27 H27A 125.1 . . ?
N40 C27 H27A 125.1 . . ?
N41 C28 N42 108.7(12) . . ?
N41 C28 H28A 125.6 . . ?
N42 C28 H28A 125.6 . . ?

loop_
_geom_bond_atom_site_label_1
_geom_bond_atom_site_label_2
_geom_bond_distance
_geom_bond_site_symmetry_2
_geom_bond_publ_flag
Cu1 O1 1.986(7) . ?
Cu1 N16 1.990(9) 1_545 ?
Cu1 N7 2.014(10) . ?
Cu1 N1 2.047(10) . ?
Cu1 N37 2.339(10) . ?
Cu1 Cl1 2.601(3) . ?
Cu2 O1 1.973(9) . ?
Cu2 N5 1.998(11) 3 ?
Cu2 N8 2.044(10) . ?
Cu2 N13 2.135(9) . ?
Cu2 Cl2 2.359(4) . ?
Cu3 N14 1.997(10) . ?
Cu3 N2 2.015(9) . ?
Cu3 N38 2.109(9) . ?
Cu3 N10 2.283(13) 3_455 ?
Cu3 Cl3 2.288(3) . ?
Cu3 O1 2.296(10) . ?
Cu4 N19 2.012(10) . ?
Cu4 N25 2.037(10) . ?
Cu4 N40 2.055(10) . ?
Cu4 Cl4 2.279(3) . ?
Cu4 O2 2.334(8) . ?
Cu4 N35 2.335(11) 3_445 ?
Cu5 O2 1.963(8) . ?
Cu5 N29 2.012(10) 1_565 ?
Cu5 N32 2.038(11) . ?
Cu5 N20 2.108(10) . ?
Cu5 N41 2.416(10) . ?
Cu5 Cl5 2.539(4) . ?
Cu6 O2 1.977(8) . ?
Cu6 N23 2.025(11) 3_545 ?
Cu6 N31 2.039(10) . ?
Cu6 N26 2.056(10) . ?
Cu6 Cl1 2.427(3) 2_544 ?
Cl1 Cu6 2.427(3) 2_545 ?
O1 H1 0.8500 . ?
O2 H2 0.8500 . ?
N1 C1 1.333(18) . ?
N1 N2 1.397(13) . ?
N2 C2 1.264(17) . ?
N3 C2 1.318(16) . ?
N3 C1 1.367(19) . ?
N3 N6 1.425(15) . ?
N4 C3 1.276(19) . ?
N4 N5 1.425(17) . ?
N5 C4 1.289(16) . ?
N5 Cu2 1.998(11) 3_445 ?
N6 C4 1.343(16) . ?
N6 C3 1.346(18) . ?
N7 C5 1.300(17) . ?
N7 N8 1.400(14) . ?
N8 C6 1.309(17) . ?
N9 C5 1.324(19) . ?
N9 C6 1.385(16) . ?
N9 N12 1.423(15) . ?
N10 C8 1.323(17) . ?
N10 N11 1.36(2) . ?
N10 Cu3 2.283(13) 3_545 ?
N11 C7 1.27(3) . ?
N12 C7 1.31(3) . ?
N12 C8 1.32(2) . ?
N13 C9 1.301(15) . ?
N13 N14 1.393(14) . ?
N14 C10 1.293(15) . ?
N15 C10 1.348(17) . ?
N15 C9 1.352(17) . ?
N15 N18 1.366(13) . ?
N16 C12 1.294(13) . ?
N16 N17 1.414(15) . ?
N16 Cu1 1.990(9) 1_565 ?
N17 C11 1.286(17) . ?
N18 C12 1.382(16) . ?
N18 C11 1.382(17) . ?
N19 C13 1.270(17) . ?
N19 N20 1.395(14) . ?
N20 C14 1.314(16) . ?
N21 N24 1.357(16) . ?
N21 C14 1.363(17) . ?
N21 C13 1.392(15) . ?
N22 C15 1.312(19) . ?
N22 N23 1.378(17) . ?
N23 C16 1.281(16) . ?
N23 Cu6 2.025(11) 3_455 ?
N24 C16 1.348(18) . ?
N24 C15 1.396(18) . ?
N25 C17 1.254(16) . ?
N25 N26 1.386(14) . ?
N26 C18 1.277(16) . ?
N27 C17 1.353(17) . ?
N27 C18 1.358(18) . ?
N27 N30 1.379(13) . ?
N28 C19 1.343(17) . ?
N28 N29 1.373(16) . ?
N29 C20 1.313(16) . ?
N29 Cu5 2.012(10) 1_545 ?
N30 C19 1.327(18) . ?
N30 C20 1.365(17) . ?
N31 C21 1.290(19) . ?
N31 N32 1.378(13) . ?
N32 C22 1.307(15) . ?
N33 C21 1.323(17) . ?
N33 N36 1.364(15) . ?
N33 C22 1.369(17) . ?
N34 C23 1.33(2) . ?
N34 N35 1.401(18) . ?
N35 C24 1.28(2) . ?
N35 Cu4 2.335(11) 3 ?
N36 C23 1.35(2) . ?
N36 C24 1.370(18) . ?
N37 C25 1.332(15) . ?
N37 N38 1.376(14) . ?
N38 C26 1.295(16) . ?
N39 C25 1.334(17) . ?
N39 C26 1.347(16) . ?
N39 N42 1.390(13) . ?
N40 C27 1.319(16) . ?
N40 N41 1.388(15) . ?
N41 C28 1.300(18) . ?
N42 C27 1.317(18) . ?
N42 C28 1.363(18) . ?
C1 H1A 0.9400 . ?
C2 H2A 0.9400 . ?
C3 H3A 0.9400 . ?
C4 H4A 0.9400 . ?
C5 H5A 0.9400 . ?
C6 H6A 0.9400 . ?
C7 H7A 0.9400 . ?
C8 H8A 0.9400 . ?
C9 H9A 0.9400 . ?
C10 H10A 0.9400 . ?
C11 H11A 0.9400 . ?
C12 H12A 0.9400 . ?
C13 H13A 0.9400 . ?
C14 H14A 0.9400 . ?
C15 H15A 0.9400 . ?
C16 H16A 0.9400 . ?
C17 H17A 0.9400 . ?
C18 H18A 0.9400 . ?
C19 H19A 0.9400 . ?
C20 H20A 0.9400 . ?
C21 H21A 0.9400 . ?
C22 H22A 0.9400 . ?
C23 H23A 0.9400 . ?
C24 H24A 0.9400 . ?
C25 H25A 0.9400 . ?
C26 H26A 0.9400 . ?
C27 H27A 0.9400 . ?
C28 H28A 0.9400 . ?

loop_
_geom_torsion_atom_site_label_1
_geom_torsion_atom_site_label_2
_geom_torsion_atom_site_label_3
_geom_torsion_atom_site_label_4
_geom_torsion
_geom_torsion_site_symmetry_1
_geom_torsion_site_symmetry_2
_geom_torsion_site_symmetry_3
_geom_torsion_site_symmetry_4
_geom_torsion_publ_flag
O1 Cu1 Cl1 Cu6 55.8(4) . . . 2_545 ?
N16 Cu1 Cl1 Cu6 -126.2(4) 1_545 . . 2_545 ?
N7 Cu1 Cl1 Cu6 144.5(3) . . . 2_545 ?
N1 Cu1 Cl1 Cu6 -37.3(4) . . . 2_545 ?
N37 Cu1 Cl1 Cu6 55(2) . . . 2_545 ?
N5 Cu2 O1 Cu1 57(3) 3 . . . ?
N8 Cu2 O1 Cu1 -3.5(5) . . . . ?
N13 Cu2 O1 Cu1 135.1(5) . . . . ?
Cl2 Cu2 O1 Cu1 -123.3(4) . . . . ?
N5 Cu2 O1 Cu3 -72(3) 3 . . . ?
N8 Cu2 O1 Cu3 -132.8(4) . . . . ?
N13 Cu2 O1 Cu3 5.9(4) . . . . ?
Cl2 Cu2 O1 Cu3 107.4(3) . . . . ?
N16 Cu1 O1 Cu2 -8(12) 1_545 . . . ?
N7 Cu1 O1 Cu2 8.7(5) . . . . ?
N1 Cu1 O1 Cu2 -162.9(5) . . . . ?
N37 Cu1 O1 Cu2 -79.6(5) . . . . ?
Cl1 Cu1 O1 Cu2 100.6(5) . . . . ?
N16 Cu1 O1 Cu3 124(11) 1_545 . . . ?
N7 Cu1 O1 Cu3 141.2(4) . . . . ?
N1 Cu1 O1 Cu3 -30.4(4) . . . . ?
N37 Cu1 O1 Cu3 52.9(4) . . . . ?
Cl1 Cu1 O1 Cu3 -126.9(3) . . . . ?
N14 Cu3 O1 Cu2 -12.0(4) . . . . ?
N2 Cu3 O1 Cu2 165.7(4) . . . . ?
N38 Cu3 O1 Cu2 79.1(4) . . . . ?
N10 Cu3 O1 Cu2 70(4) 3_455 . . . ?
Cl3 Cu3 O1 Cu2 -102.7(3) . . . . ?
N14 Cu3 O1 Cu1 -148.3(4) . . . . ?
N2 Cu3 O1 Cu1 29.4(4) . . . . ?
N38 Cu3 O1 Cu1 -57.2(4) . . . . ?
N10 Cu3 O1 Cu1 -66(4) 3_455 . . . ?
Cl3 Cu3 O1 Cu1 121.1(3) . . . . ?
N29 Cu5 O2 Cu6 -18(5) 1_565 . . . ?
N32 Cu5 O2 Cu6 9.8(4) . . . . ?
N20 Cu5 O2 Cu6 -154.3(4) . . . . ?
N41 Cu5 O2 Cu6 -74.5(5) . . . . ?
Cl5 Cu5 O2 Cu6 111.7(4) . . . . ?
N29 Cu5 O2 Cu4 111(5) 1_565 . . . ?
N32 Cu5 O2 Cu4 138.9(4) . . . . ?
N20 Cu5 O2 Cu4 -25.2(4) . . . . ?
N41 Cu5 O2 Cu4 54.6(4) . . . . ?
Cl5 Cu5 O2 Cu4 -119.2(3) . . . . ?
N23 Cu6 O2 Cu5 49(5) 3_545 . . . ?
N31 Cu6 O2 Cu5 -7.0(5) . . . . ?
N26 Cu6 O2 Cu5 144.5(5) . . . . ?
Cl1 Cu6 O2 Cu5 -103.6(4) 2_544 . . . ?
N23 Cu6 O2 Cu4 -78(5) 3_545 . . . ?
N31 Cu6 O2 Cu4 -133.9(4) . . . . ?
N26 Cu6 O2 Cu4 17.6(4) . . . . ?
Cl1 Cu6 O2 Cu4 129.5(3) 2_544 . . . ?
N19 Cu4 O2 Cu5 26.0(4) . . . . ?
N25 Cu4 O2 Cu5 -151.1(4) . . . . ?
N40 Cu4 O2 Cu5 -60.0(4) . . . . ?
Cl4 Cu4 O2 Cu5 118.4(3) . . . . ?
N35 Cu4 O2 Cu5 -81(3) 3_445 . . . ?
N19 Cu4 O2 Cu6 160.4(4) . . . . ?
N25 Cu4 O2 Cu6 -16.7(4) . . . . ?
N40 Cu4 O2 Cu6 74.5(4) . . . . ?
Cl4 Cu4 O2 Cu6 -107.2(3) . . . . ?
N35 Cu4 O2 Cu6 53(3) 3_445 . . . ?
O1 Cu1 N1 C1 -172.2(13) . . . . ?
N16 Cu1 N1 C1 8.7(13) 1_545 . . . ?
N7 Cu1 N1 C1 86(3) . . . . ?
N37 Cu1 N1 C1 107.9(13) . . . . ?
Cl1 Cu1 N1 C1 -81.4(13) . . . . ?
O1 Cu1 N1 N2 24.5(8) . . . . ?
N16 Cu1 N1 N2 -154.5(9) 1_545 . . . ?
N7 Cu1 N1 N2 -77(3) . . . . ?
N37 Cu1 N1 N2 -55.4(8) . . . . ?
Cl1 Cu1 N1 N2 115.3(8) . . . . ?
C1 N1 N2 C2 -0.3(13) . . . . ?
Cu1 N1 N2 C2 166.9(8) . . . . ?
C1 N1 N2 Cu3 -171.2(8) . . . . ?
Cu1 N1 N2 Cu3 -4.0(11) . . . . ?
N14 Cu3 N2 C2 -128(9) . . . . ?
N38 Cu3 N2 C2 -102.6(11) . . . . ?
N10 Cu3 N2 C2 -10.4(11) 3_455 . . . ?
Cl3 Cu3 N2 C2 84.8(11) . . . . ?
O1 Cu3 N2 C2 175.4(11) . . . . ?
N14 Cu3 N2 N1 41(10) . . . . ?
N38 Cu3 N2 N1 66.2(8) . . . . ?
N10 Cu3 N2 N1 158.3(8) 3_455 . . . ?
Cl3 Cu3 N2 N1 -106.4(8) . . . . ?
O1 Cu3 N2 N1 -15.9(8) . . . . ?
C3 N4 N5 C4 -0.6(14) . . . . ?
C3 N4 N5 Cu2 -174.4(9) . . . 3_445 ?
C2 N3 N6 C4 -90.8(17) . . . . ?
C1 N3 N6 C4 94.2(16) . . . . ?
C2 N3 N6 C3 80.9(16) . . . . ?
C1 N3 N6 C3 -94.1(16) . . . . ?
O1 Cu1 N7 C5 166.6(12) . . . . ?
N16 Cu1 N7 C5 -14.0(12) 1_545 . . . ?
N1 Cu1 N7 C5 -92(3) . . . . ?
N37 Cu1 N7 C5 -113.0(12) . . . . ?
Cl1 Cu1 N7 C5 76.2(12) . . . . ?
O1 Cu1 N7 N8 -13.6(8) . . . . ?
N16 Cu1 N7 N8 165.7(9) 1_545 . . . ?
N1 Cu1 N7 N8 88(3) . . . . ?
N37 Cu1 N7 N8 66.8(9) . . . . ?
Cl1 Cu1 N7 N8 -104.0(8) . . . . ?
C5 N7 N8 C6 1.1(14) . . . . ?
Cu1 N7 N8 C6 -178.7(9) . . . . ?
C5 N7 N8 Cu2 -165.6(9) . . . . ?
Cu1 N7 N8 Cu2 14.6(12) . . . . ?
O1 Cu2 N8 C6 -169.5(13) . . . . ?
N5 Cu2 N8 C6 16.6(13) 3 . . . ?
N13 Cu2 N8 C6 100.0(13) . . . . ?
Cl2 Cu2 N8 C6 -76.4(12) . . . . ?
O1 Cu2 N8 N7 -6.5(9) . . . . ?
N5 Cu2 N8 N7 179.7(9) 3 . . . ?
N13 Cu2 N8 N7 -97.0(9) . . . . ?
Cl2 Cu2 N8 N7 86.6(9) . . . . ?
C8 N10 N11 C7 0(2) . . . . ?
Cu3 N10 N11 C7 -177.3(17) 3_545 . . . ?
C5 N9 N12 C7 91(2) . . . . ?
C6 N9 N12 C7 -90(2) . . . . ?
C5 N9 N12 C8 -86.2(18) . . . . ?
C6 N9 N12 C8 92.8(16) . . . . ?
O1 Cu2 N13 C9 170.7(11) . . . . ?
N5 Cu2 N13 C9 -16.2(11) 3 . . . ?
N8 Cu2 N13 C9 -99.7(12) . . . . ?
Cl2 Cu2 N13 C9 77.2(11) . . . . ?
O1 Cu2 N13 N14 5.9(9) . . . . ?
N5 Cu2 N13 N14 179.0(9) 3 . . . ?
N8 Cu2 N13 N14 95.5(10) . . . . ?
Cl2 Cu2 N13 N14 -87.7(9) . . . . ?
C9 N13 N14 C10 2.0(13) . . . . ?
Cu2 N13 N14 C10 169.6(7) . . . . ?
C9 N13 N14 Cu3 174.9(9) . . . . ?
Cu2 N13 N14 Cu3 -17.5(12) . . . . ?
N2 Cu3 N14 C10 131(9) . . . . ?
N38 Cu3 N14 C10 105.8(11) . . . . ?
N10 Cu3 N14 C10 13.6(11) 3_455 . . . ?
Cl3 Cu3 N14 C10 -81.6(11) . . . . ?
O1 Cu3 N14 C10 -172.1(11) . . . . ?
N2 Cu3 N14 N13 -39(10) . . . . ?
N38 Cu3 N14 N13 -64.9(9) . . . . ?
N10 Cu3 N14 N13 -157.2(9) 3_455 . . . ?
Cl3 Cu3 N14 N13 107.6(8) . . . . ?
O1 Cu3 N14 N13 17.1(9) . . . . ?
C12 N16 N17 C11 2.9(15) . . . . ?
Cu1 N16 N17 C11 178.4(10) 1_565 . . . ?
C10 N15 N18 C12 91.0(16) . . . . ?
C9 N15 N18 C12 -90.9(16) . . . . ?
C10 N15 N18 C11 -88.3(16) . . . . ?
C9 N15 N18 C11 89.7(17) . . . . ?
N25 Cu4 N19 C13 -118(8) . . . . ?
N40 Cu4 N19 C13 -107.9(12) . . . . ?
Cl4 Cu4 N19 C13 76.6(12) . . . . ?
O2 Cu4 N19 C13 171.4(12) . . . . ?
N35 Cu4 N19 C13 -14.7(12) 3_445 . . . ?
N25 Cu4 N19 N20 55(8) . . . . ?
N40 Cu4 N19 N20 65.4(8) . . . . ?
Cl4 Cu4 N19 N20 -110.0(8) . . . . ?
O2 Cu4 N19 N20 -15.3(8) . . . . ?
N35 Cu4 N19 N20 158.7(8) 3_445 . . . ?
C13 N19 N20 C14 5.0(14) . . . . ?
Cu4 N19 N20 C14 -169.8(8) . . . . ?
C13 N19 N20 Cu5 174.2(9) . . . . ?
Cu4 N19 N20 Cu5 -0.7(11) . . . . ?
O2 Cu5 N20 C14 -174.0(11) . . . . ?
N29 Cu5 N20 C14 9.1(11) 1_565 . . . ?
N32 Cu5 N20 C14 87.3(17) . . . . ?
N41 Cu5 N20 C14 108.2(11) . . . . ?
Cl5 Cu5 N20 C14 -83.1(11) . . . . ?
O2 Cu5 N20 N19 19.4(9) . . . . ?
N29 Cu5 N20 N19 -157.6(9) 1_565 . . . ?
N32 Cu5 N20 N19 -79.3(16) . . . . ?
N41 Cu5 N20 N19 -58.4(8) . . . . ?
Cl5 Cu5 N20 N19 110.3(8) . . . . ?
C15 N22 N23 C16 -2.5(14) . . . . ?
C15 N22 N23 Cu6 -177.2(9) . . . 3_455 ?
C14 N21 N24 C16 88.5(17) . . . . ?
C13 N21 N24 C16 -94.9(16) . . . . ?
C14 N21 N24 C15 -92.5(16) . . . . ?
C13 N21 N24 C15 84.1(16) . . . . ?
N19 Cu4 N25 C17 119(8) . . . . ?
N40 Cu4 N25 C17 108.6(13) . . . . ?
Cl4 Cu4 N25 C17 -76.0(13) . . . . ?
O2 Cu4 N25 C17 -170.6(13) . . . . ?
N35 Cu4 N25 C17 15.3(13) 3_445 . . . ?
N19 Cu4 N25 N26 -63(8) . . . . ?
N40 Cu4 N25 N26 -72.7(10) . . . . ?
Cl4 Cu4 N25 N26 102.7(9) . . . . ?
O2 Cu4 N25 N26 8.1(9) . . . . ?
N35 Cu4 N25 N26 -166.0(10) 3_445 . . . ?
C17 N25 N26 C18 -1.0(16) . . . . ?
Cu4 N25 N26 C18 -179.9(10) . . . . ?
C17 N25 N26 Cu6 -177.7(10) . . . . ?
Cu4 N25 N26 Cu6 3.4(14) . . . . ?
O2 Cu6 N26 C18 169.5(13) . . . . ?
N23 Cu6 N26 C18 -14.3(13) 3_545 . . . ?
N31 Cu6 N26 C18 -97.3(14) . . . . ?
Cl1 Cu6 N26 C18 76.3(13) 2_544 . . . ?
O2 Cu6 N26 N25 -14.5(10) . . . . ?
N23 Cu6 N26 N25 161.6(10) 3_545 . . . ?
N31 Cu6 N26 N25 78.7(14) . . . . ?
Cl1 Cu6 N26 N25 -107.8(9) 2_544 . . . ?
C19 N28 N29 C20 -5.9(18) . . . . ?
C19 N28 N29 Cu5 174.7(10) . . . 1_545 ?
C17 N27 N30 C19 -83.1(19) . . . . ?
C18 N27 N30 C19 90.0(19) . . . . ?
C17 N27 N30 C20 94.1(17) . . . . ?
C18 N27 N30 C20 -92.7(19) . . . . ?
O2 Cu6 N31 C21 -174.4(13) . . . . ?
N23 Cu6 N31 C21 8.8(13) 3_545 . . . ?
N26 Cu6 N31 C21 91.5(14) . . . . ?
Cl1 Cu6 N31 C21 -82.5(13) 2_544 . . . ?
O2 Cu6 N31 N32 -0.9(8) . . . . ?
N23 Cu6 N31 N32 -177.7(8) 3_545 . . . ?
N26 Cu6 N31 N32 -95.0(12) . . . . ?
Cl1 Cu6 N31 N32 91.0(8) 2_544 . . . ?
C21 N31 N32 C22 4.1(14) . . . . ?
Cu6 N31 N32 C22 -170.7(8) . . . . ?
C21 N31 N32 Cu5 -176.9(9) . . . . ?
Cu6 N31 N32 Cu5 8.3(11) . . . . ?
O2 Cu5 N32 C22 168.1(11) . . . . ?
N29 Cu5 N32 C22 -14.0(11) 1_565 . . . ?
N20 Cu5 N32 C22 -92.4(16) . . . . ?
N41 Cu5 N32 C22 -113.2(11) . . . . ?
Cl5 Cu5 N32 C22 77.8(11) . . . . ?
O2 Cu5 N32 N31 -10.6(8) . . . . ?
N29 Cu5 N32 N31 167.3(8) 1_565 . . . ?
N20 Cu5 N32 N31 88.9(15) . . . . ?
N41 Cu5 N32 N31 68.1(8) . . . . ?
Cl5 Cu5 N32 N31 -100.9(8) . . . . ?
C23 N34 N35 C24 -2.7(18) . . . . ?
C23 N34 N35 Cu4 174.6(11) . . . 3 ?
C21 N33 N36 C23 -83.2(19) . . . . ?
C22 N33 N36 C23 95.3(18) . . . . ?
C21 N33 N36 C24 91.5(17) . . . . ?
C22 N33 N36 C24 -90.0(16) . . . . ?
O1 Cu1 N37 C25 150.0(16) . . . . ?
N16 Cu1 N37 C25 -27.9(16) 1_545 . . . ?
N7 Cu1 N37 C25 61.0(16) . . . . ?
N1 Cu1 N37 C25 -115.9(16) . . . . ?
Cl1 Cu1 N37 C25 151.2(15) . . . . ?
O1 Cu1 N37 N38 -36.5(9) . . . . ?
N16 Cu1 N37 N38 145.6(9) 1_545 . . . ?
N7 Cu1 N37 N38 -125.5(9) . . . . ?
N1 Cu1 N37 N38 57.6(9) . . . . ?
Cl1 Cu1 N37 N38 -35(3) . . . . ?
C25 N37 N38 C26 1.0(15) . . . . ?
Cu1 N37 N38 C26 -174.5(9) . . . . ?
C25 N37 N38 Cu3 175.6(9) . . . . ?
Cu1 N37 N38 Cu3 0.1(11) . . . . ?
N14 Cu3 N38 C26 -67.0(12) . . . . ?
N2 Cu3 N38 C26 114.2(12) . . . . ?
N10 Cu3 N38 C26 23.1(12) 3_455 . . . ?
Cl3 Cu3 N38 C26 -169.7(16) . . . . ?
O1 Cu3 N38 C26 -156.1(12) . . . . ?
N14 Cu3 N38 N37 119.7(9) . . . . ?
N2 Cu3 N38 N37 -59.1(9) . . . . ?
N10 Cu3 N38 N37 -150.2(9) 3_455 . . . ?
Cl3 Cu3 N38 N37 17(3) . . . . ?
O1 Cu3 N38 N37 30.7(8) . . . . ?
N19 Cu4 N40 C27 110.4(12) . . . . ?
N25 Cu4 N40 C27 -70.1(12) . . . . ?
Cl4 Cu4 N40 C27 -178(90) . . . . ?
O2 Cu4 N40 C27 -157.7(12) . . . . ?
N35 Cu4 N40 C27 20.0(12) 3_445 . . . ?
N19 Cu4 N40 N41 -61.1(9) . . . . ?
N25 Cu4 N40 N41 118.3(9) . . . . ?
Cl4 Cu4 N40 N41 10(4) . . . . ?
O2 Cu4 N40 N41 30.8(9) . . . . ?
N35 Cu4 N40 N41 -151.5(9) 3_445 . . . ?
C27 N40 N41 C28 1.2(16) . . . . ?
Cu4 N40 N41 C28 174.6(10) . . . . ?
C27 N40 N41 Cu5 -173.1(9) . . . . ?
Cu4 N40 N41 Cu5 0.3(12) . . . . ?
O2 Cu5 N41 C28 149.9(18) . . . . ?
N29 Cu5 N41 C28 -26.3(18) 1_565 . . . ?
N32 Cu5 N41 C28 60.4(17) . . . . ?
N20 Cu5 N41 C28 -113.9(18) . . . . ?
Cl5 Cu5 N41 C28 179.9(14) . . . . ?
O2 Cu5 N41 N40 -38.3(8) . . . . ?
N29 Cu5 N41 N40 145.5(9) 1_565 . . . ?
N32 Cu5 N41 N40 -127.8(9) . . . . ?
N20 Cu5 N41 N40 57.9(9) . . . . ?
Cl5 Cu5 N41 N40 -8(2) . . . . ?
C25 N39 N42 C27 69(2) . . . . ?
C26 N39 N42 C27 -112.0(16) . . . . ?
C25 N39 N42 C28 -117.0(17) . . . . ?
C26 N39 N42 C28 62(2) . . . . ?
N2 N1 C1 N3 -0.4(13) . . . . ?
Cu1 N1 C1 N3 -165.4(9) . . . . ?
C2 N3 C1 N1 1.0(15) . . . . ?
N6 N3 C1 N1 176.8(10) . . . . ?
N1 N2 C2 N3 0.9(14) . . . . ?
Cu3 N2 C2 N3 170.6(8) . . . . ?
C1 N3 C2 N2 -1.2(15) . . . . ?
N6 N3 C2 N2 -176.8(11) . . . . ?
N5 N4 C3 N6 1.8(15) . . . . ?
C4 N6 C3 N4 -2.3(16) . . . . ?
N3 N6 C3 N4 -175.6(11) . . . . ?
N4 N5 C4 N6 -0.7(14) . . . . ?
Cu2 N5 C4 N6 171.6(9) 3_445 . . . ?
C3 N6 C4 N5 1.8(15) . . . . ?
N3 N6 C4 N5 174.5(11) . . . . ?
N8 N7 C5 N9 -1.5(15) . . . . ?
Cu1 N7 C5 N9 178.3(9) . . . . ?
C6 N9 C5 N7 1.3(16) . . . . ?
N12 N9 C5 N7 -179.6(12) . . . . ?
N7 N8 C6 N9 -0.3(15) . . . . ?
Cu2 N8 C6 N9 164.2(9) . . . . ?
C5 N9 C6 N8 -0.6(16) . . . . ?
N12 N9 C6 N8 -179.8(12) . . . . ?
N10 N11 C7 N12 -1(3) . . . . ?
C8 N12 C7 N11 2(3) . . . . ?
N9 N12 C7 N11 -175.9(16) . . . . ?
N11 N10 C8 N12 0.9(15) . . . . ?
Cu3 N10 C8 N12 178.4(9) 3_545 . . . ?
C7 N12 C8 N10 -2(2) . . . . ?
N9 N12 C8 N10 176.2(11) . . . . ?
N14 N13 C9 N15 -0.4(15) . . . . ?
Cu2 N13 C9 N15 -166.9(8) . . . . ?
C10 N15 C9 N13 -1.2(15) . . . . ?
N18 N15 C9 N13 -179.7(11) . . . . ?
N13 N14 C10 N15 -2.8(13) . . . . ?
Cu3 N14 C10 N15 -174.6(8) . . . . ?
C9 N15 C10 N14 2.6(14) . . . . ?
N18 N15 C10 N14 -179.0(10) . . . . ?
N16 N17 C11 N18 -1.6(16) . . . . ?
N15 N18 C11 N17 179.4(12) . . . . ?
C12 N18 C11 N17 -0.1(16) . . . . ?
N17 N16 C12 N18 -2.9(14) . . . . ?
Cu1 N16 C12 N18 -177.8(8) 1_565 . . . ?
N15 N18 C12 N16 -177.6(11) . . . . ?
C11 N18 C12 N16 1.9(15) . . . . ?
N20 N19 C13 N21 -4.5(14) . . . . ?
Cu4 N19 C13 N21 169.3(9) . . . . ?
N24 N21 C13 N19 -174.6(12) . . . . ?
C14 N21 C13 N19 2.5(14) . . . . ?
N19 N20 C14 N21 -3.3(14) . . . . ?
Cu5 N20 C14 N21 -171.3(8) . . . . ?
N24 N21 C14 N20 177.7(12) . . . . ?
C13 N21 C14 N20 0.6(14) . . . . ?
N23 N22 C15 N24 1.1(15) . . . . ?
C16 N24 C15 N22 0.6(15) . . . . ?
N21 N24 C15 N22 -178.6(11) . . . . ?
N22 N23 C16 N24 2.9(13) . . . . ?
Cu6 N23 C16 N24 176.5(8) 3_455 . . . ?
N21 N24 C16 N23 177.0(10) . . . . ?
C15 N24 C16 N23 -2.2(13) . . . . ?
N26 N25 C17 N27 -0.4(16) . . . . ?
Cu4 N25 C17 N27 178.4(9) . . . . ?
C18 N27 C17 N25 1.6(16) . . . . ?
N30 N27 C17 N25 176.1(11) . . . . ?
N25 N26 C18 N27 1.9(16) . . . . ?
Cu6 N26 C18 N27 178.3(9) . . . . ?
C17 N27 C18 N26 -2.2(16) . . . . ?
N30 N27 C18 N26 -176.3(12) . . . . ?
C20 N30 C19 N28 1(2) . . . . ?
N27 N30 C19 N28 179.1(12) . . . . ?
N29 N28 C19 N30 2.5(18) . . . . ?
N28 N29 C20 N30 6.8(18) . . . . ?
Cu5 N29 C20 N30 -174.0(9) 1_545 . . . ?
C19 N30 C20 N29 -5.0(19) . . . . ?
N27 N30 C20 N29 177.3(12) . . . . ?
N32 N31 C21 N33 -3.9(15) . . . . ?
Cu6 N31 C21 N33 170.1(9) . . . . ?
N36 N33 C21 N31 -179.1(12) . . . . ?
C22 N33 C21 N31 2.2(16) . . . . ?
N31 N32 C22 N33 -2.7(13) . . . . ?
Cu5 N32 C22 N33 178.5(8) . . . . ?
C21 N33 C22 N32 0.4(14) . . . . ?
N36 N33 C22 N32 -178.3(11) . . . . ?
N35 N34 C23 N36 2(2) . . . . ?
N33 N36 C23 N34 174.8(13) . . . . ?
C24 N36 C23 N34 -0.7(18) . . . . ?
N34 N35 C24 N36 2.4(15) . . . . ?
Cu4 N35 C24 N36 -175.0(8) 3 . . . ?
C23 N36 C24 N35 -1.1(15) . . . . ?
N33 N36 C24 N35 -176.9(11) . . . . ?
N38 N37 C25 N39 -1.1(16) . . . . ?
Cu1 N37 C25 N39 172.9(10) . . . . ?
C26 N39 C25 N37 0.9(17) . . . . ?
N42 N39 C25 N37 179.8(12) . . . . ?
N37 N38 C26 N39 -0.5(15) . . . . ?
Cu3 N38 C26 N39 -174.2(8) . . . . ?
C25 N39 C26 N38 -0.2(16) . . . . ?
N42 N39 C26 N38 -179.1(12) . . . . ?
C28 N42 C27 N40 5.0(16) . . . . ?
N39 N42 C27 N40 179.8(12) . . . . ?
N41 N40 C27 N42 -3.9(15) . . . . ?
Cu4 N40 C27 N42 -176.4(9) . . . . ?
N40 N41 C28 N42 1.8(17) . . . . ?
Cu5 N41 C28 N42 173.9(11) . . . . ?
C27 N42 C28 N41 -4.2(18) . . . . ?
N39 N42 C28 N41 -178.9(14) . . . . ?
